data_1521211
loop_
_publ_author_name
'Irodova, A.V.'
'Suard, E.'

_publ_section_title
;
 Evolution of hydrogen superstructure with k = (1/2,1/2,1/2) in Zr V2
 D2+d, -0.8<d<0.2
;
_journal_name_full 'Journal of Alloys Compd.'
_journal_page_first 184
_journal_page_last 189
_journal_volume 291
_journal_year 1999
_chemical_formula_sum 'D1.922 Hf V2'
_chemical_name_systematic 'Hf V2 D1.922'
_space_group_IT_number 9
_symmetry_space_group_name_Hall 'C -2yc'
_symmetry_space_group_name_H-M 'C 1 c 1'
_cell_angle_alpha 90
_cell_angle_beta 109.043
_cell_angle_gamma 90
_cell_formula_units_Z 8
_cell_length_a 9.2301
_cell_length_b 5.3616
_cell_length_c 9.2448
_cell_volume 432.470
_citation_journal_id_ASTM JALCEU
_cod_data_source_file Irodova_JALCEU_1999_3.cif
_cod_data_source_block D1.922Hf1V2
_cod_original_cell_volume 432.47
_cod_original_formula_sum 'D1.922 Hf1 V2'
_cod_database_code 1521211

loop_
_symmetry_equiv_pos_as_xyz
x,y,z
x,-y,z+1/2
x+1/2,y+1/2,z
x+1/2,-y+1/2,z+1/2

loop_
_atom_site_label
_atom_site_type_symbol
_atom_site_fract_x
_atom_site_fract_y
_atom_site_fract_z
_atom_site_occupancy
_atom_site_U_iso_or_equiv
V4 V 0 0 0.25 1 0.0
D16 D 0.1875 0.5625 0.75 0.036 0.0
D7 D 0.8125 0.4375 0.125 0.036 0.0
D5 D 0.125 0.25 0.25 0.353 0.0
Hf1 Hf 0.8125 0.2369 -0.0625 1 0.0
V2 V 0 0.5 0.25 1 0.0
D8 D 0.1875 0.0625 0.875 0.036 0.0
D9 D 0.125 0.0625 0.4375 0.036 0.0
D14 D 0.1875 -0.0625 0.75 0.036 0.0
D11 D 0 0.5625 0.4375 0.036 0.0
Hf2 Hf 0.1875 0.2631 0.0625 1 0.0
D13 D 0.8125 0.5625 0.25 0.036 0.0
V1 V 0 0.25 0.5 1 0.0
D15 D 0.8125 -0.0625 0.25 0.036 0.0
D1 D 0.8125 0.3881 0.4375 1 0.0
V3 V 0.75 0.25 0.25 1 0.0
D2 D 0.1875 0.1119 0.5625 1 0.0
D6 D 0.875 0.25 0.75 0.353 0.0
D18 D 0 0.5625 0.5625 0.036 0.0
D12 D 0 -0.0625 0.5625 0.036 0.0
D17 D 0 -0.0625 0.4375 0.036 0.0
D10 D 0.875 0.4375 0.5625 0.036 0.0
D4 D 0 0.25 0.875 0.353 0.0
D3 D 0 0.25 0.125 0.353 0.0
